data_1504417
loop_
_publ_author_name
'Katsumata, Toru'
'Qu, Jinqing'
'Shiotsuki, Masashi'
'Satoh, Masaharu'
'Wada, Jun'
'Igarashi, Jun'
'Mizoguchi, Kenji'
'Masuda, Toshio'

_publ_section_title
;
 Synthesis, Characterization, and Charge/Discharge Properties of
 Polynorbornenes Carrying 2,2,6,6-Tetramethylpiperidine-1-oxy Radicals at
 High Density
;
_journal_issue 4
_journal_name_full Macromolecules
_journal_page_first 1175
_journal_paper_doi 10.1021/ma7020425
_journal_volume 41
_journal_year 2008
_chemical_formula_moiety 'C27 H42 N2 O6 '
_chemical_formula_sum 'C27 H42 N2 O6'
_chemical_formula_weight 490.64
_space_group_IT_number 19
_symmetry_cell_setting orthorhombic
_symmetry_Int_Tables_number 19
_symmetry_space_group_name_Hall 'P 2ac 2ab'
_symmetry_space_group_name_H-M 'P 21 21 21'
_audit_creation_method 'by CrystalStructure 3.7.0'
_cell_angle_alpha 90.0000
_cell_angle_beta 90.0000
_cell_angle_gamma 90.0000
_cell_formula_units_Z 4
_cell_length_a 12.127(5)
_cell_length_b 20.474(6)
_cell_length_c 10.506(4)
_cell_measurement_reflns_used 29912
_cell_measurement_temperature 113.1
_cell_measurement_theta_max 27.5
_cell_measurement_theta_min 3.2
_cell_volume 2608.5(17)
_computing_cell_refinement PROCESS-AUTO
_computing_data_collection PROCESS-AUTO
_computing_data_reduction CrystalStructure
_computing_publication_material 'CrystalStructure 3.7.0'
_computing_structure_refinement CRYSTALS
_computing_structure_solution SIR92
_diffrn_detector_area_resol_mean 10.00
_diffrn_measured_fraction_theta_full 0.998
_diffrn_measured_fraction_theta_max 0.998
_diffrn_measurement_device_type 'Rigaku RAXIS-RAPID'
_diffrn_measurement_method \w
_diffrn_radiation_type 'Mo K\a'
_diffrn_radiation_wavelength 0.71075
_diffrn_reflns_av_R_equivalents 0.082
_diffrn_reflns_limit_h_max 15
_diffrn_reflns_limit_h_min -15
_diffrn_reflns_limit_k_max 26
_diffrn_reflns_limit_k_min -26
_diffrn_reflns_limit_l_max 13
_diffrn_reflns_limit_l_min -11
_diffrn_reflns_number 20905
_diffrn_reflns_theta_full 27.48
_diffrn_reflns_theta_max 27.48
_exptl_absorpt_coefficient_mu 0.087
_exptl_absorpt_correction_type none
_exptl_crystal_colour brown
_exptl_crystal_density_diffrn 1.249
_exptl_crystal_density_method 'not measured'
_exptl_crystal_description block
_exptl_crystal_F_000 1064.00
_exptl_crystal_size_max 0.60
_exptl_crystal_size_mid 0.50
_exptl_crystal_size_min 0.40
_refine_diff_density_max 1.60
_refine_diff_density_min -1.73
_refine_ls_extinction_method none
_refine_ls_goodness_of_fit_ref 1.036
_refine_ls_hydrogen_treatment refall
_refine_ls_number_parameters 358
_refine_ls_number_reflns 16084
_refine_ls_R_factor_gt 0.0875
_refine_ls_shift/su_max 0.0000
_refine_ls_structure_factor_coef F
_refine_ls_weighting_details
;
    Chebychev polynomial with 3 parameters (Carruthers & Watkin, 1979)
    4.1432    3.4705    2.5277
;
_refine_ls_weighting_scheme calc
_refine_ls_wR_factor_ref 0.1089
_reflns_number_gt 16000
_reflns_number_total 3364
_reflns_threshold_expression F^2^>2.0\s(F^2^)
_cod_data_source_file ma7020425-file002.cif
_cod_data_source_block General
_cod_original_cell_volume 2608.4(15)
_cod_original_formula_sum 'C27 H42 N2 O6 '
_cod_database_code 1504417

loop_
_symmetry_equiv_pos_site_id
_symmetry_equiv_pos_as_xyz
1 +X,+Y,+Z
2 1/2+X,1/2-Y,-Z
3 -X,1/2+Y,1/2-Z
4 1/2-X,-Y,1/2+Z

loop_
_atom_site_label
_atom_site_type_symbol
_atom_site_fract_x
_atom_site_fract_y
_atom_site_fract_z
_atom_site_U_iso_or_equiv
_atom_site_adp_type
_atom_site_occupancy
_atom_site_symmetry_multiplicity
_atom_site_calc_flag
_atom_site_refinement_flags
O(1) O 0.6635 0.9471 0.8042 0.0317(3) Uani 1.00 1 d .
O(2) O 0.7628 0.9014 0.6472 0.0299(3) Uani 1.00 1 d .
O(3) O 0.7007 0.6404 0.7388 0.0608(6) Uani 1.00 1 d .
O(4) O 0.9219 0.9767 0.8021 0.0344(4) Uani 1.00 1 d .
O(5) O 1.0356 1.0086 0.6466 0.0335(3) Uani 1.00 1 d .
O(6) O 1.3922 0.8511 0.6978 0.0424(4) Uani 1.00 1 d .
N(1) N 0.7139 0.7010 0.7116 0.0368(4) Uani 1.00 1 d .
N(2) N 1.3082 0.8876 0.6848 0.0291(4) Uani 1.00 1 d .
C(1) C 0.7080 1.0875 0.8190 0.0310(5) Uani 1.00 1 d .
C(2) C 0.8098 1.1106 0.8129 0.0344(5) Uani 1.00 1 d .
C(3) C 0.6695 1.0745 0.6874 0.0282(5) Uani 1.00 1 d .
C(4) C 0.8404 1.1133 0.6751 0.0348(5) Uani 1.00 1 d .
C(5) C 0.7296 1.1292 0.6147 0.0327(5) Uani 1.00 1 d .
C(6) C 0.7339 1.0147 0.6352 0.0271(4) Uani 1.00 1 d .
C(7) C 0.8539 1.0405 0.6265 0.0297(5) Uani 1.00 1 d .
C(8) C 0.7156 0.9525 0.7077 0.0292(5) Uani 1.00 1 d .
C(9) C 0.7461 0.8378 0.7050 0.0290(4) Uani 1.00 1 d .
C(10) C 0.6378 0.8101 0.6642 0.0294(5) Uani 1.00 1 d .
C(11) C 0.8363 0.7936 0.6574 0.0294(5) Uani 1.00 1 d .
C(12) C 0.6144 0.7429 0.7229 0.0335(5) Uani 1.00 1 d .
C(13) C 0.5821 0.7496 0.8616 0.0414(6) Uani 1.00 1 d .
C(14) C 0.5225 0.7091 0.6526 0.0393(6) Uani 1.00 1 d .
C(15) C 0.8287 0.7253 0.7177 0.0302(5) Uani 1.00 1 d .
C(16) C 0.8667 0.7253 0.8556 0.0384(6) Uani 1.00 1 d .
C(17) C 0.8988 0.6778 0.6401 0.0374(6) Uani 1.00 1 d .
C(18) C 0.9372 1.0041 0.7045 0.0292(5) Uani 1.00 1 d .
C(19) C 1.1245 0.9721 0.7041 0.0278(4) Uani 1.00 1 d .
C(20) C 1.1089 0.9003 0.6774 0.0312(5) Uani 1.00 1 d .
C(21) C 1.2269 0.9954 0.6381 0.0327(5) Uani 1.00 1 d .
C(22) C 1.2032 0.8583 0.7258 0.0336(5) Uani 1.00 1 d .
C(23) C 1.2011 0.8515 0.8689 0.0463(7) Uani 1.00 1 d .
C(24) C 1.1963 0.7902 0.6667 0.0412(6) Uani 1.00 1 d .
C(25) C 1.3303 0.9596 0.6786 0.0286(5) Uani 1.00 1 d .
C(26) C 1.3741 0.9827 0.8064 0.0409(6) Uani 1.00 1 d .
C(27) C 1.4171 0.9699 0.5777 0.0382(6) Uani 1.00 1 d .
H(1) H 0.6802 1.0790 0.9307 0.037 Uiso 1.00 1 c R
H(2) H 0.8796 1.1190 0.8856 0.041 Uiso 1.00 1 c R
H(3) H 0.5917 1.0734 0.6769 0.034 Uiso 1.00 1 c R
H(4) H 0.8991 1.1420 0.6540 0.042 Uiso 1.00 1 c R
H(5) H 0.7040 1.1715 0.6373 0.039 Uiso 1.00 1 c R
H(6) H 0.7277 1.1244 0.5248 0.039 Uiso 1.00 1 c R
H(7) H 0.7084 1.0072 0.5510 0.032 Uiso 1.00 1 c R
H(8) H 0.8772 1.0407 0.5401 0.035 Uiso 1.00 1 c R
H(9) H 0.7488 0.8413 0.7951 0.034 Uiso 1.00 1 c R
H(10) H 0.5808 0.8393 0.6888 0.035 Uiso 1.00 1 c R
H(11) H 0.6382 0.8058 0.5742 0.035 Uiso 1.00 1 c R
H(12) H 0.8306 0.7898 0.5676 0.035 Uiso 1.00 1 c R
H(13) H 0.9054 0.8125 0.6789 0.035 Uiso 1.00 1 c R
H(14) H 0.5183 0.7762 0.8697 0.050 Uiso 1.00 1 c R
H(15) H 0.6415 0.7691 0.9068 0.050 Uiso 1.00 1 c R
H(16) H 0.5675 0.7075 0.8957 0.050 Uiso 1.00 1 c R
H(17) H 0.4566 0.7340 0.6594 0.047 Uiso 1.00 1 c R
H(18) H 0.5110 0.6670 0.6883 0.047 Uiso 1.00 1 c R
H(19) H 0.5422 0.7048 0.5655 0.047 Uiso 1.00 1 c R
H(20) H 0.8207 0.7537 0.9034 0.046 Uiso 1.00 1 c R
H(21) H 0.8618 0.6823 0.8892 0.046 Uiso 1.00 1 c R
H(22) H 0.9409 0.7400 0.8605 0.046 Uiso 1.00 1 c R
H(23) H 0.8738 0.6789 0.5544 0.045 Uiso 1.00 1 c R
H(24) H 0.8905 0.6349 0.6730 0.045 Uiso 1.00 1 c R
H(25) H 0.9743 0.6900 0.6432 0.045 Uiso 1.00 1 c R
H(26) H 1.1284 0.9804 0.7930 0.033 Uiso 1.00 1 c R
H(27) H 1.0428 0.8861 0.7173 0.037 Uiso 1.00 1 c R
H(28) H 1.1027 0.8947 0.5879 0.037 Uiso 1.00 1 c R
H(29) H 1.2164 0.9895 0.5493 0.039 Uiso 1.00 1 c R
H(30) H 1.2365 1.0405 0.6559 0.039 Uiso 1.00 1 c R
H(31) H 1.1331 0.8322 0.8936 0.056 Uiso 1.00 1 c R
H(32) H 1.2603 0.8246 0.8965 0.056 Uiso 1.00 1 c R
H(33) H 1.2076 0.8935 0.9067 0.056 Uiso 1.00 1 c R
H(34) H 1.1980 0.7947 0.5767 0.049 Uiso 1.00 1 c R
H(35) H 1.1294 0.7696 0.6913 0.049 Uiso 1.00 1 c R
H(36) H 1.2570 0.7644 0.6936 0.049 Uiso 1.00 1 c R
H(37) H 1.3214 0.9735 0.8709 0.049 Uiso 1.00 1 c R
H(38) H 1.4405 0.9598 0.8242 0.049 Uiso 1.00 1 c R
H(39) H 1.3884 1.0283 0.8042 0.049 Uiso 1.00 1 c R
H(40) H 1.3906 0.9540 0.4985 0.046 Uiso 1.00 1 c R
H(41) H 1.4818 0.9466 0.6010 0.046 Uiso 1.00 1 c R
H(42) H 1.4338 1.0151 0.5702 0.046 Uiso 1.00 1 c R

loop_
_atom_site_aniso_label
_atom_site_aniso_U_11
_atom_site_aniso_U_22
_atom_site_aniso_U_33
_atom_site_aniso_U_12
_atom_site_aniso_U_13
_atom_site_aniso_U_23
O(1) 0.0394 0.0210 0.0346 0.0021 0.0040 -0.0023
O(2) 0.0371 0.0145 0.0382 0.0008 -0.0001 0.0018
O(3) 0.0396 0.0182 0.1247 -0.0011 -0.0071 0.0153
O(4) 0.0344 0.0304 0.0385 0.0044 0.0004 0.0064
O(5) 0.0286 0.0245 0.0474 0.0033 -0.0018 0.0045
O(6) 0.0318 0.0270 0.0685 0.0065 -0.0002 0.0027
N(1) 0.0313 0.0178 0.0614 -0.0011 -0.0046 0.0070
N(2) 0.0277 0.0193 0.0404 0.0026 0.0001 0.0003
C(1) 0.0453 0.0163 0.0315 0.0053 -0.0043 -0.0046
C(2) 0.0403 0.0183 0.0445 0.0045 -0.0073 -0.0025
C(3) 0.0293 0.0188 0.0364 0.0046 -0.0007 0.0011
C(4) 0.0349 0.0168 0.0527 -0.0023 -0.0019 0.0007
C(5) 0.0346 0.0175 0.0461 0.0053 -0.0006 0.0015
C(6) 0.0282 0.0193 0.0338 0.0031 -0.0024 -0.0007
C(7) 0.0336 0.0198 0.0357 0.0013 -0.0006 0.0051
C(8) 0.0284 0.0204 0.0389 0.0021 -0.0020 -0.0032
C(9) 0.0357 0.0147 0.0366 0.0010 0.0029 0.0033
C(10) 0.0312 0.0183 0.0386 0.0039 0.0008 -0.0019
C(11) 0.0304 0.0179 0.0400 -0.0011 0.0010 -0.0007
C(12) 0.0283 0.0198 0.0525 0.0007 0.0007 0.0057
C(13) 0.0369 0.0386 0.0487 -0.0033 -0.0016 0.0153
C(14) 0.0303 0.0237 0.0638 -0.0021 0.0004 -0.0014
C(15) 0.0290 0.0206 0.0411 -0.0002 -0.0006 -0.0006
C(16) 0.0362 0.0306 0.0483 0.0040 -0.0016 -0.0032
C(17) 0.0325 0.0251 0.0546 0.0063 -0.0018 -0.0050
C(18) 0.0272 0.0193 0.0411 0.0005 -0.0061 -0.0042
C(19) 0.0260 0.0208 0.0367 0.0017 -0.0022 -0.0040
C(20) 0.0252 0.0203 0.0480 -0.0013 0.0032 -0.0014
C(21) 0.0352 0.0210 0.0420 -0.0030 -0.0023 0.0058
C(22) 0.0272 0.0222 0.0515 -0.0017 0.0019 0.0059
C(23) 0.0488 0.0434 0.0467 0.0015 0.0028 0.0147
C(24) 0.0334 0.0213 0.0688 -0.0026 0.0036 -0.0018
C(25) 0.0302 0.0199 0.0356 -0.0008 0.0028 -0.0016
C(26) 0.0450 0.0413 0.0362 -0.0058 0.0004 -0.0068
C(27) 0.0361 0.0278 0.0508 -0.0033 0.0031 -0.0017

loop_
_atom_type_symbol
_atom_type_description
_atom_type_scat_dispersion_real
_atom_type_scat_dispersion_imag
_atom_type_scat_source
C C 0.003 0.002
;
International Tables for Crystallography
(1992, Vol. C, Tables 4.2.6.8 and 6.1.1.4)
;
H H 0.000 0.000
;
International Tables for Crystallography
(1992, Vol. C, Table 6.1.1.4)
;
O O 0.011 0.006
;
International Tables for Crystallography
(1992, Vol. C, Tables 4.2.6.8 and 6.1.1.4)
;
N N 0.006 0.003
;
International Tables for Crystallography
(1992, Vol. C, Tables 4.2.6.8 and 6.1.1.4)
;

loop_
_geom_angle_atom_site_label_1
_geom_angle_atom_site_label_2
_geom_angle_atom_site_label_3
_geom_angle
C(8) O(2) C(9) 116.0077
C(18) O(5) C(19) 116.0707
O(3) N(1) C(12) 116.0244
O(3) N(1) C(15) 115.6309
C(12) N(1) C(15) 124.5423
O(6) N(2) C(22) 114.9965
O(6) N(2) C(25) 116.0988
C(22) N(2) C(25) 124.5611
C(2) C(1) C(3) 108.2222
C(1) C(2) C(4) 106.9414
C(1) C(3) C(5) 100.5480
C(1) C(3) C(6) 108.1880
C(5) C(3) C(6) 99.2251
C(2) C(4) C(5) 101.0974
C(2) C(4) C(7) 107.6469
C(5) C(4) C(7) 99.0796
C(3) C(5) C(4) 93.2271
C(3) C(6) C(7) 102.9171
C(3) C(6) C(8) 114.5403
C(7) C(6) C(8) 117.2804
C(4) C(7) C(6) 101.8146
C(4) C(7) C(18) 111.1541
C(6) C(7) C(18) 115.4952
O(1) C(8) O(2) 123.3145
O(1) C(8) C(6) 125.8695
O(2) C(8) C(6) 110.7751
O(2) C(9) C(10) 110.1431
O(2) C(9) C(11) 107.4154
C(10) C(9) C(11) 108.3481
C(9) C(10) C(12) 112.8567
C(9) C(11) C(15) 111.5253
N(1) C(12) C(10) 109.5515
N(1) C(12) C(13) 109.8189
N(1) C(12) C(14) 107.2150
C(10) C(12) C(13) 110.7622
C(10) C(12) C(14) 110.6182
C(13) C(12) C(14) 108.8037
N(1) C(15) C(11) 110.0995
N(1) C(15) C(16) 109.0639
N(1) C(15) C(17) 106.6525
C(11) C(15) C(16) 111.9504
C(11) C(15) C(17) 109.0025
C(16) C(15) C(17) 109.9317
O(4) C(18) O(5) 124.3348
O(4) C(18) C(7) 127.1288
O(5) C(18) C(7) 108.5227
O(5) C(19) C(20) 109.3891
O(5) C(19) C(21) 105.1229
C(20) C(19) C(21) 109.1167
C(19) C(20) C(22) 113.2336
C(19) C(21) C(25) 113.7242
N(2) C(22) C(20) 108.8815
N(2) C(22) C(23) 110.1381
N(2) C(22) C(24) 107.4741
C(20) C(22) C(23) 111.8687
C(20) C(22) C(24) 109.7654
C(23) C(22) C(24) 108.6140
N(2) C(25) C(21) 109.9184
N(2) C(25) C(26) 109.2333
N(2) C(25) C(27) 107.0075
C(21) C(25) C(26) 112.7783
C(21) C(25) C(27) 108.2612
C(26) C(25) C(27) 109.4732
C(2) C(1) H(1) 110.6
C(3) C(1) H(1) 140.9
C(1) C(2) H(2) 134.9
C(4) C(2) H(2) 117.0
C(1) C(3) H(3) 115.2
C(5) C(3) H(3) 115.5
C(6) C(3) H(3) 116.1
C(2) C(4) H(4) 115.8
C(5) C(4) H(4) 115.6
C(7) C(4) H(4) 115.5
C(3) C(5) H(5) 112.6
C(3) C(5) H(6) 114.0
C(4) C(5) H(5) 112.3
C(4) C(5) H(6) 114.5
H(5) C(5) H(6) 109.5
C(3) C(6) H(7) 107.0
C(7) C(6) H(7) 107.8
C(8) C(6) H(7) 106.7
C(4) C(7) H(8) 109.6
C(6) C(7) H(8) 109.6
C(18) C(7) H(8) 108.9
O(2) C(9) H(9) 110.1
C(10) C(9) H(9) 110.2
C(11) C(9) H(9) 110.5
C(9) C(10) H(10) 108.8
C(9) C(10) H(11) 108.5
C(12) C(10) H(10) 108.7
C(12) C(10) H(11) 108.6
H(10) C(10) H(11) 109.5
C(9) C(11) H(12) 109.0
C(9) C(11) H(13) 108.5
C(15) C(11) H(12) 109.3
C(15) C(11) H(13) 109.0
H(12) C(11) H(13) 109.5
C(12) C(13) H(14) 110.4
C(12) C(13) H(15) 108.9
C(12) C(13) H(16) 109.2
H(14) C(13) H(15) 109.5
H(14) C(13) H(16) 109.5
H(15) C(13) H(16) 109.5
C(12) C(14) H(17) 109.8
C(12) C(14) H(18) 109.4
C(12) C(14) H(19) 109.2
H(17) C(14) H(18) 109.5
H(17) C(14) H(19) 109.5
H(18) C(14) H(19) 109.5
C(15) C(16) H(20) 109.1
C(15) C(16) H(21) 109.6
C(15) C(16) H(22) 109.8
H(20) C(16) H(21) 109.5
H(20) C(16) H(22) 109.5
H(21) C(16) H(22) 109.5
C(15) C(17) H(23) 108.3
C(15) C(17) H(24) 109.6
C(15) C(17) H(25) 110.5
H(23) C(17) H(24) 109.5
H(23) C(17) H(25) 109.5
H(24) C(17) H(25) 109.5
O(5) C(19) H(26) 110.8
C(20) C(19) H(26) 111.3
C(21) C(19) H(26) 110.9
C(19) C(20) H(27) 108.8
C(19) C(20) H(28) 108.1
C(22) C(20) H(27) 108.4
C(22) C(20) H(28) 108.8
H(27) C(20) H(28) 109.5
C(19) C(21) H(29) 107.7
C(19) C(21) H(30) 108.7
C(25) C(21) H(29) 109.0
C(25) C(21) H(30) 108.3
H(29) C(21) H(30) 109.5
C(22) C(23) H(31) 109.0
C(22) C(23) H(32) 110.1
C(22) C(23) H(33) 109.3
H(31) C(23) H(32) 109.5
H(31) C(23) H(33) 109.5
H(32) C(23) H(33) 109.5
C(22) C(24) H(34) 108.4
C(22) C(24) H(35) 109.9
C(22) C(24) H(36) 110.1
H(34) C(24) H(35) 109.5
H(34) C(24) H(36) 109.5
H(35) C(24) H(36) 109.5
C(25) C(26) H(37) 109.5
C(25) C(26) H(38) 108.5
C(25) C(26) H(39) 110.4
H(37) C(26) H(38) 109.5
H(37) C(26) H(39) 109.5
H(38) C(26) H(39) 109.5
C(25) C(27) H(40) 109.4
C(25) C(27) H(41) 109.0
C(25) C(27) H(42) 110.1
H(40) C(27) H(41) 109.5
H(40) C(27) H(42) 109.5
H(41) C(27) H(42) 109.5

loop_
_geom_bond_atom_site_label_1
_geom_bond_atom_site_label_2
_geom_bond_distance
O(1) C(8) 1.1987
O(2) C(8) 1.3515
O(2) C(9) 1.4511
O(3) N(1) 1.2827
O(4) C(18) 1.1847
O(5) C(18) 1.3420
O(5) C(19) 1.4439
O(6) N(2) 1.2698
N(1) C(12) 1.4863
N(1) C(15) 1.4797
N(2) C(22) 1.4713
N(2) C(25) 1.5000
C(1) C(2) 1.3239
C(1) C(3) 1.4829
C(2) C(4) 1.4952
C(3) C(5) 1.5385
C(3) C(6) 1.5533
C(4) C(5) 1.5209
C(4) C(7) 1.5844
C(6) C(7) 1.5515
C(6) C(8) 1.4994
C(7) C(18) 1.4984
C(9) C(10) 1.4933
C(9) C(11) 1.5062
C(10) C(12) 1.5333
C(11) C(15) 1.5377
C(12) C(13) 1.5144
C(12) C(14) 1.5059
C(15) C(16) 1.5198
C(15) C(17) 1.5266
C(19) C(20) 1.5099
C(19) C(21) 1.4994
C(20) C(22) 1.5185
C(21) C(25) 1.5134
C(22) C(23) 1.5105
C(22) C(24) 1.5283
C(25) C(26) 1.5195
C(25) C(27) 1.5083
C(1) H(1) 1.234
C(2) H(2) 1.153
C(3) H(3) 0.950
C(4) H(4) 0.950
C(5) H(5) 0.950
C(5) H(6) 0.950
C(6) H(7) 0.950
C(7) H(8) 0.950
C(9) H(9) 0.950
C(10) H(10) 0.950
C(10) H(11) 0.950
C(11) H(12) 0.950
C(11) H(13) 0.950
C(13) H(14) 0.950
C(13) H(15) 0.950
C(13) H(16) 0.950
C(14) H(17) 0.950
C(14) H(18) 0.950
C(14) H(19) 0.950
C(16) H(20) 0.950
C(16) H(21) 0.950
C(16) H(22) 0.950
C(17) H(23) 0.950
C(17) H(24) 0.950
C(17) H(25) 0.950
C(19) H(26) 0.950
C(20) H(27) 0.950
C(20) H(28) 0.950
C(21) H(29) 0.950
C(21) H(30) 0.950
C(23) H(31) 0.950
C(23) H(32) 0.950
C(23) H(33) 0.950
C(24) H(34) 0.950
C(24) H(35) 0.950
C(24) H(36) 0.950
C(26) H(37) 0.950
C(26) H(38) 0.950
C(26) H(39) 0.950
C(27) H(40) 0.950
C(27) H(41) 0.950
C(27) H(42) 0.950

loop_
_geom_contact_atom_site_label_1
_geom_contact_atom_site_label_2
_geom_contact_distance
_geom_contact_site_symmetry_2
O(1) C(7) 3.4022 67504
O(1) C(26) 3.5849 45501
O(2) C(1) 3.4739 67404
O(3) C(21) 3.3558 74603
O(3) C(26) 3.3886 74603
O(6) C(10) 3.1154 65501
O(6) C(12) 3.4979 65501
O(6) C(13) 3.5482 65501
O(6) C(14) 3.3426 65501
O(6) C(17) 3.5990 56602
C(1) O(2) 3.4739 67504
C(7) O(1) 3.4022 67404
C(10) O(6) 3.1154 45501
C(12) O(6) 3.4979 45501
C(13) O(6) 3.5482 45501
C(14) O(6) 3.3426 45501
C(17) O(6) 3.5990 46602
C(21) O(3) 3.3558 75603
C(26) O(1) 3.5849 65501
C(26) O(3) 3.3886 75603
O(1) H(6) 3.043 67504
O(1) H(7) 3.164 67504
O(1) H(8) 2.540 67504
O(1) H(38) 2.725 45501
O(1) H(41) 3.068 45501
O(2) H(1) 2.411 67404
O(2) H(2) 3.273 67404
O(2) H(41) 3.565 45501
O(3) H(30) 2.447 74603
O(3) H(34) 3.570 46602
O(3) H(39) 2.578 74603
O(4) H(7) 3.072 67504
O(4) H(40) 3.383 77504
O(4) H(42) 3.321 77504
O(5) H(24) 3.329 75603
O(5) H(37) 3.396 77404
O(5) H(38) 3.460 77404
O(6) H(10) 2.303 65501
O(6) H(11) 3.384 65501
O(6) H(14) 2.821 65501
O(6) H(17) 2.554 65501
O(6) H(23) 2.728 56602
N(1) H(34) 3.036 46602
N(2) H(10) 3.451 65501
N(2) H(23) 2.966 56602
C(1) H(7) 3.275 67504
C(1) H(18) 3.116 65603
C(2) H(7) 3.481 67504
C(2) H(11) 3.296 67504
C(2) H(25) 3.116 75603
C(2) H(35) 3.339 75603
C(2) H(36) 3.252 75603
C(3) H(18) 3.175 65603
C(3) H(41) 3.587 45501
C(3) H(42) 3.342 45501
C(4) H(25) 3.341 75603
C(4) H(35) 3.514 75603
C(4) H(36) 3.587 75603
C(5) H(9) 3.422 67404
C(5) H(15) 3.399 67404
C(5) H(20) 3.324 67404
C(5) H(36) 3.427 75603
C(6) H(1) 3.062 67404
C(6) H(41) 3.379 45501
C(7) H(1) 3.223 67404
C(8) H(1) 3.238 67404
C(8) H(38) 3.556 45501
C(8) H(41) 3.052 45501
C(9) H(1) 3.464 67404
C(9) H(6) 3.462 67504
C(10) H(2) 3.274 67404
C(10) H(34) 3.397 46602
C(10) H(41) 3.440 45501
C(11) H(1) 3.538 67404
C(11) H(19) 3.424 56602
C(11) H(34) 3.483 46602
C(12) H(34) 3.396 46602
C(13) H(22) 3.392 46702
C(13) H(31) 3.131 46702
C(14) H(3) 3.583 64603
C(14) H(12) 3.281 46602
C(14) H(28) 3.442 46602
C(14) H(34) 3.216 46602
C(14) H(36) 3.440 45501
C(15) H(34) 3.499 46602
C(16) H(4) 3.313 74603
C(16) H(14) 3.422 56702
C(16) H(32) 3.081 46702
C(17) H(2) 2.957 74603
C(17) H(4) 3.350 74603
C(17) H(34) 3.381 46602
C(17) H(40) 3.068 46602
C(19) H(24) 3.578 75603
C(19) H(40) 3.447 77504
C(20) H(19) 3.435 56602
C(21) H(33) 3.424 77404
C(21) H(37) 2.938 77404
C(23) H(15) 3.487 56702
C(23) H(16) 3.193 56702
C(23) H(20) 3.530 56702
C(23) H(21) 3.277 56702
C(24) H(5) 3.409 74603
C(24) H(11) 3.280 56602
C(24) H(12) 3.375 56602
C(24) H(17) 3.361 65501
C(24) H(19) 3.074 56602
C(24) H(23) 3.229 56602
C(26) H(3) 3.503 65501
C(26) H(29) 2.835 77504
C(27) H(3) 3.172 65501
C(27) H(10) 3.529 65501
C(27) H(23) 3.388 56602
C(27) H(24) 3.412 56602
C(27) H(26) 3.207 77404
H(1) O(2) 2.411 67504
H(1) C(6) 3.062 67504
H(1) C(7) 3.223 67504
H(1) C(8) 3.238 67504
H(1) C(9) 3.464 67504
H(1) C(11) 3.538 67504
H(1) H(7) 2.556 67504
H(1) H(8) 2.794 67504
H(1) H(11) 3.561 67504
H(1) H(12) 3.049 67504
H(1) H(13) 3.579 67504
H(1) H(18) 3.191 65603
H(2) O(2) 3.273 67504
H(2) C(10) 3.274 67504
H(2) C(17) 2.957 75603
H(2) H(7) 3.291 67504
H(2) H(10) 3.332 67504
H(2) H(11) 2.518 67504
H(2) H(23) 3.293 75603
H(2) H(24) 2.874 75603
H(2) H(25) 2.311 75603
H(2) H(35) 3.189 75603
H(2) H(36) 3.506 75603
H(2) H(40) 3.378 77504
H(2) H(41) 3.123 77504
H(3) C(14) 3.583 65603
H(3) C(26) 3.503 45501
H(3) C(27) 3.172 45501
H(3) H(16) 3.442 65603
H(3) H(18) 2.688 65603
H(3) H(38) 3.341 45501
H(3) H(39) 2.954 45501
H(3) H(41) 3.026 45501
H(3) H(42) 2.520 45501
H(4) C(16) 3.313 75603
H(4) C(17) 3.350 75603
H(4) H(14) 3.568 67404
H(4) H(15) 3.209 67404
H(4) H(21) 3.048 75603
H(4) H(22) 2.795 75603
H(4) H(24) 3.136 75603
H(4) H(25) 2.804 75603
H(4) H(35) 3.096 75603
H(4) H(36) 3.524 75603
H(5) C(24) 3.409 75603
H(5) H(14) 3.445 65603
H(5) H(15) 3.295 67404
H(5) H(16) 3.392 65603
H(5) H(17) 3.161 65603
H(5) H(18) 3.188 65603
H(5) H(20) 2.911 67404
H(5) H(32) 3.185 75603
H(5) H(35) 3.371 75603
H(5) H(36) 2.646 75603
H(6) O(1) 3.043 67404
H(6) C(9) 3.462 67404
H(6) H(9) 2.529 67404
H(6) H(15) 2.968 67404
H(6) H(20) 2.863 67404
H(7) O(1) 3.164 67404
H(7) O(4) 3.072 67404
H(7) C(1) 3.275 67404
H(7) C(2) 3.481 67404
H(7) H(1) 2.556 67404
H(7) H(2) 3.291 67404
H(7) H(41) 3.060 45501
H(7) H(42) 3.340 45501
H(8) O(1) 2.540 67404
H(8) H(1) 2.794 67404
H(8) H(38) 3.168 77404
H(9) C(5) 3.422 67504
H(9) H(6) 2.529 67504
H(10) O(6) 2.303 45501
H(10) N(2) 3.451 45501
H(10) C(27) 3.529 45501
H(10) H(2) 3.332 67404
H(10) H(38) 3.318 45501
H(10) H(41) 2.669 45501
H(11) O(6) 3.384 45501
H(11) C(2) 3.296 67404
H(11) C(24) 3.280 46602
H(11) H(1) 3.561 67404
H(11) H(2) 2.518 67404
H(11) H(23) 3.493 46602
H(11) H(25) 3.028 46602
H(11) H(34) 2.696 46602
H(11) H(35) 3.190 46602
H(11) H(36) 3.472 46602
H(11) H(41) 3.463 45501
H(12) C(14) 3.281 56602
H(12) C(24) 3.375 46602
H(12) H(1) 3.049 67404
H(12) H(17) 2.874 56602
H(12) H(18) 3.576 56602
H(12) H(19) 2.925 56602
H(12) H(34) 2.806 46602
H(12) H(36) 3.092 46602
H(13) H(1) 3.579 67404
H(13) H(19) 3.077 56602
H(14) O(6) 2.821 45501
H(14) C(16) 3.422 46702
H(14) H(4) 3.568 67504
H(14) H(5) 3.445 64603
H(14) H(20) 3.435 46702
H(14) H(21) 3.278 46702
H(14) H(22) 3.004 46702
H(14) H(32) 3.294 45501
H(15) C(5) 3.399 67504
H(15) C(23) 3.487 46702
H(15) H(4) 3.209 67504
H(15) H(5) 3.295 67504
H(15) H(6) 2.968 67504
H(15) H(22) 3.454 46702
H(15) H(31) 2.951 46702
H(15) H(32) 3.166 46702
H(16) C(23) 3.193 46702
H(16) H(3) 3.442 64603
H(16) H(5) 3.392 64603
H(16) H(22) 3.174 46702
H(16) H(31) 2.489 46702
H(16) H(32) 3.266 46702
H(16) H(33) 3.387 46702
H(17) O(6) 2.554 45501
H(17) C(24) 3.361 45501
H(17) H(5) 3.161 64603
H(17) H(12) 2.874 46602
H(17) H(23) 3.038 46602
H(17) H(25) 3.545 46602
H(17) H(34) 3.483 45501
H(17) H(36) 2.525 45501
H(18) C(1) 3.116 64603
H(18) C(3) 3.175 64603
H(18) H(1) 3.191 64603
H(18) H(3) 2.688 64603
H(18) H(5) 3.188 64603
H(18) H(12) 3.576 46602
H(18) H(28) 3.354 46602
H(18) H(39) 3.093 74603
H(19) C(11) 3.424 46602
H(19) C(20) 3.435 46602
H(19) C(24) 3.074 46602
H(19) H(12) 2.925 46602
H(19) H(13) 3.077 46602
H(19) H(23) 3.380 46602
H(19) H(25) 3.181 46602
H(19) H(27) 3.506 46602
H(19) H(28) 2.700 46602
H(19) H(34) 2.409 46602
H(19) H(35) 2.945 46602
H(20) C(5) 3.324 67504
H(20) C(23) 3.530 46702
H(20) H(5) 2.911 67504
H(20) H(6) 2.863 67504
H(20) H(14) 3.435 56702
H(20) H(31) 3.580 46702
H(20) H(32) 2.744 46702
H(21) C(23) 3.277 46702
H(21) H(4) 3.048 74603
H(21) H(14) 3.278 56702
H(21) H(30) 3.174 74603
H(21) H(32) 2.570 46702
H(21) H(33) 3.241 46702
H(22) C(13) 3.392 56702
H(22) H(4) 2.795 74603
H(22) H(14) 3.004 56702
H(22) H(15) 3.454 56702
H(22) H(16) 3.174 56702
H(23) O(6) 2.728 46602
H(23) N(2) 2.966 46602
H(23) C(24) 3.229 46602
H(23) C(27) 3.388 46602
H(23) H(2) 3.293 74603
H(23) H(11) 3.493 56602
H(23) H(17) 3.038 56602
H(23) H(19) 3.380 56602
H(23) H(34) 2.595 46602
H(23) H(36) 3.185 46602
H(23) H(40) 2.784 46602
H(23) H(41) 3.314 46602
H(24) O(5) 3.329 74603
H(24) C(19) 3.578 74603
H(24) C(27) 3.412 46602
H(24) H(2) 2.874 74603
H(24) H(4) 3.136 74603
H(24) H(26) 3.191 74603
H(24) H(30) 3.055 74603
H(24) H(40) 2.560 46602
H(24) H(41) 3.506 46602
H(25) C(2) 3.116 74603
H(25) C(4) 3.341 74603
H(25) H(2) 2.311 74603
H(25) H(4) 2.804 74603
H(25) H(11) 3.028 56602
H(25) H(17) 3.545 56602
H(25) H(19) 3.181 56602
H(25) H(40) 3.455 46602
H(26) C(27) 3.207 77504
H(26) H(24) 3.191 75603
H(26) H(29) 3.342 77504
H(26) H(40) 2.553 77504
H(26) H(42) 3.010 77504
H(27) H(19) 3.506 56602
H(28) C(14) 3.442 56602
H(28) H(18) 3.354 56602
H(28) H(19) 2.700 56602
H(28) H(39) 3.374 77404
H(29) C(26) 2.835 77404
H(29) H(26) 3.342 77404
H(29) H(33) 2.972 77404
H(29) H(37) 2.072 77404
H(29) H(38) 3.207 77404
H(29) H(39) 2.894 77404
H(30) O(3) 2.447 75603
H(30) H(21) 3.174 75603
H(30) H(24) 3.055 75603
H(30) H(33) 3.023 77404
H(30) H(37) 3.089 77404
H(31) C(13) 3.131 56702
H(31) H(15) 2.951 56702
H(31) H(16) 2.489 56702
H(31) H(20) 3.580 56702
H(32) C(16) 3.081 56702
H(32) H(5) 3.185 74603
H(32) H(14) 3.294 65501
H(32) H(15) 3.166 56702
H(32) H(16) 3.266 56702
H(32) H(20) 2.744 56702
H(32) H(21) 2.570 56702
H(33) C(21) 3.424 77504
H(33) H(16) 3.387 56702
H(33) H(21) 3.241 56702
H(33) H(29) 2.972 77504
H(33) H(30) 3.023 77504
H(33) H(40) 3.479 77504
H(33) H(42) 3.066 77504
H(34) O(3) 3.570 56602
H(34) N(1) 3.036 56602
H(34) C(10) 3.397 56602
H(34) C(11) 3.483 56602
H(34) C(12) 3.396 56602
H(34) C(14) 3.216 56602
H(34) C(15) 3.499 56602
H(34) C(17) 3.381 56602
H(34) H(11) 2.696 56602
H(34) H(12) 2.806 56602
H(34) H(17) 3.483 65501
H(34) H(19) 2.409 56602
H(34) H(23) 2.595 56602
H(35) C(2) 3.339 74603
H(35) C(4) 3.514 74603
H(35) H(2) 3.189 74603
H(35) H(4) 3.096 74603
H(35) H(5) 3.371 74603
H(35) H(11) 3.190 56602
H(35) H(19) 2.945 56602
H(36) C(2) 3.252 74603
H(36) C(4) 3.587 74603
H(36) C(5) 3.427 74603
H(36) C(14) 3.440 65501
H(36) H(2) 3.506 74603
H(36) H(4) 3.524 74603
H(36) H(5) 2.646 74603
H(36) H(11) 3.472 56602
H(36) H(12) 3.092 56602
H(36) H(17) 2.525 65501
H(36) H(23) 3.185 56602
H(37) O(5) 3.396 77504
H(37) C(21) 2.938 77504
H(37) H(29) 2.072 77504
H(37) H(30) 3.089 77504
H(37) H(40) 3.256 77504
H(38) O(1) 2.725 65501
H(38) O(5) 3.460 77504
H(38) C(8) 3.556 65501
H(38) H(3) 3.341 65501
H(38) H(8) 3.168 77504
H(38) H(10) 3.318 65501
H(38) H(29) 3.207 77504
H(39) O(3) 2.578 75603
H(39) H(3) 2.954 65501
H(39) H(18) 3.093 75603
H(39) H(28) 3.374 77504
H(39) H(29) 2.894 77504
H(40) O(4) 3.383 77404
H(40) C(17) 3.068 56602
H(40) C(19) 3.447 77404
H(40) H(2) 3.378 77404
H(40) H(23) 2.784 56602
H(40) H(24) 2.560 56602
H(40) H(25) 3.455 56602
H(40) H(26) 2.553 77404
H(40) H(33) 3.479 77404
H(40) H(37) 3.256 77404
H(41) O(1) 3.068 65501
H(41) O(2) 3.565 65501
H(41) C(3) 3.587 65501
H(41) C(6) 3.379 65501
H(41) C(8) 3.052 65501
H(41) C(10) 3.440 65501
H(41) H(2) 3.123 77404
H(41) H(3) 3.026 65501
H(41) H(7) 3.060 65501
H(41) H(10) 2.669 65501
H(41) H(11) 3.463 65501
H(41) H(23) 3.314 56602
H(41) H(24) 3.506 56602
H(42) O(4) 3.321 77404
H(42) C(3) 3.342 65501
H(42) H(3) 2.520 65501
H(42) H(7) 3.340 65501
H(42) H(26) 3.010 77404
H(42) H(33) 3.066 77404
